data_4314448
loop_
_publ_author_name
'Alexander E. J. Broomsgrove'
'David A. Addy'
'Angela Di Paolo'
'Ian R. Morgan'
'Christopher Bresner'
'Victoria Chislett'
'Ian A. Fallis'
'Amber L. Thompson'
'Dragoslav Vidovic'
'Simon Aldridge'

_publ_contact_author 'Simon Aldridge'
_publ_section_title
;
 Evaluation of Electronics, Electrostatics and Hydrogen Bond Cooperativity
 in the Binding of Cyanide and Fluoride by Lewis Acidic Ferrocenylboranes
;
_journal_name_full 'Inorganic Chemistry'
_journal_page_first 157
_journal_page_last 173
_journal_paper_doi 10.1021/ic901673u
_journal_volume 49
_journal_year 2010
_chemical_formula_moiety 'C32 H41 B Fe N, I, 0.5(C H2 Cl2)'
_chemical_formula_sum 'C32.5 H42 B Cl Fe I N'
_chemical_formula_weight 675.68
_chemical_melting_point ?
_space_group_IT_number 2
_symmetry_cell_setting triclinic
_symmetry_space_group_name_Hall '-P 1'
_symmetry_space_group_name_H-M 'P -1'
_atom_sites_solution_hydrogens geom
_atom_sites_solution_primary direct
_atom_sites_solution_secondary difmap
_cell_angle_alpha 78.271(1)
_cell_angle_beta 87.789(1)
_cell_angle_gamma 89.770(1)
_cell_formula_units_Z 4
_cell_length_a 8.1684(1)
_cell_length_b 19.1107(2)
_cell_length_c 20.674(3)
_cell_measurement_reflns_used 79791
_cell_measurement_temperature 150(2)
_cell_measurement_theta_max 27.485
_cell_measurement_theta_min 5.097
_cell_volume 3157.5(5)
_computing_cell_refinement 'HKL Scalepack (Otwinowski & Minor 1997)'
_computing_data_collection 'Collect (Nonius BV, 1997-2000)'
_computing_data_reduction 'HKL Denzo and Scalepack (Otwinowski & Minor 1997)'
_computing_molecular_graphics 'Bruker SHELXTL'
_computing_publication_material 'Bruker SHELXTL'
_computing_structure_refinement 'SHELXL-97 (Sheldrick, 1997)'
_computing_structure_solution 'SHELXS-97 (Sheldrick, 1997)'
_diffrn_ambient_temperature 150(2)
_diffrn_detector_area_resol_mean 9
_diffrn_measured_fraction_theta_full 0.985
_diffrn_measured_fraction_theta_max 0.985
_diffrn_measurement_device_type KappaCCD
_diffrn_measurement_method CCD
_diffrn_radiation_monochromator graphite
_diffrn_radiation_source 'fine-focus sealed tube'
_diffrn_radiation_type MoK\a
_diffrn_radiation_wavelength 0.71073
_diffrn_reflns_av_R_equivalents 0.0397
_diffrn_reflns_av_sigmaI/netI 0.0504
_diffrn_reflns_limit_h_max 10
_diffrn_reflns_limit_h_min -10
_diffrn_reflns_limit_k_max 24
_diffrn_reflns_limit_k_min -24
_diffrn_reflns_limit_l_max 26
_diffrn_reflns_limit_l_min -24
_diffrn_reflns_number 40730
_diffrn_reflns_theta_full 27.47
_diffrn_reflns_theta_max 27.47
_diffrn_reflns_theta_min 5.10
_exptl_absorpt_coefficient_mu 1.561
_exptl_absorpt_correction_T_max 0.966
_exptl_absorpt_correction_T_min 0.892
_exptl_absorpt_correction_type multi-scan
_exptl_absorpt_process_details
; 
Multi-scan from symmetry-related measurements using 
Sortav (Blessing 1995). 
;
_exptl_crystal_colour clear_dark_red
_exptl_crystal_density_diffrn 1.421
_exptl_crystal_density_meas ?
_exptl_crystal_density_method 'not measured'
_exptl_crystal_description needle
_exptl_crystal_F_000 1380
_exptl_crystal_size_max 0.44
_exptl_crystal_size_mid 0.08
_exptl_crystal_size_min 0.02
_refine_diff_density_max 1.506
_refine_diff_density_min -1.002
_refine_diff_density_rms 0.099
_refine_ls_extinction_method none
_refine_ls_goodness_of_fit_ref 1.204
_refine_ls_hydrogen_treatment constr
_refine_ls_matrix_type full
_refine_ls_number_parameters 694
_refine_ls_number_reflns 14250
_refine_ls_number_restraints 0
_refine_ls_restrained_S_all 1.204
_refine_ls_R_factor_all 0.0683
_refine_ls_R_factor_gt 0.0500
_refine_ls_shift/su_max 0.002
_refine_ls_shift/su_mean 0.000
_refine_ls_structure_factor_coef Fsqd
_refine_ls_weighting_details 'calc w=1/[\s^2^(Fo^2^)+(0.0000P)^2^+9.3388P] where P=(Fo^2^+2Fc^2^)/3'
_refine_ls_weighting_scheme calc
_refine_ls_wR_factor_gt 0.1037
_refine_ls_wR_factor_ref 0.1098
_reflns_number_gt 11304
_reflns_number_total 14250
_reflns_threshold_expression >2sigma(I)
_cod_data_source_file ic901673u_si_002_05.cif
_cod_data_source_block 10
_cod_depositor_comments
;
The following automatic conversions were performed:
'_symmetry_cell_setting' value 'Triclinic' changed to 'triclinic'
according to '/home/adriana/struct/CIF-dictionaries/cif_core.dic'
dictionary named 'cif_core.dic' version 2.4.1 from 2010-06-29.

Automatic conversion script
Id: cif_fix_enum 1555 2011-01-17 13:19:09Z saulius 

The following automatic conversions were performed:

'_chemical_melting_point' value 'not measured' was changed to '?' -
the value is undefined or not given.

Automatic conversion script
Id: cif_fix_values 1569 2011-02-09 13:29:24Z adriana 

The following automatic conversions were performed:

'_exptl_crystal_density_meas' value 'not measured' was changed to '?'
- the value is perceived as not measured.

Automatic conversion script
Id: cif_fix_values 3008 2015-01-20 13:52:24Z robertas 
;
_cod_original_cell_volume 3157.5(4)
_cod_original_formula_sum 'C32.50 H42 B Cl Fe I N'
_cod_database_code 4314448

loop_
_symmetry_equiv_pos_as_xyz
'x, y, z'
'-x, -y, -z'

loop_
_atom_site_label
_atom_site_type_symbol
_atom_site_fract_x
_atom_site_fract_y
_atom_site_fract_z
_atom_site_U_iso_or_equiv
_atom_site_adp_type
_atom_site_occupancy
_atom_site_symmetry_multiplicity
_atom_site_calc_flag
_atom_site_refinement_flags
_atom_site_disorder_assembly
_atom_site_disorder_group
Fe1 Fe 0.03089(8) 0.82894(3) 0.86355(3) 0.02860(14) Uani 1 1 d . . .
N1 N 0.3656(4) 0.86209(19) 1.01968(18) 0.0273(8) Uani 1 1 d . . .
B1 B 0.1952(6) 0.6789(3) 0.9519(2) 0.0241(9) Uani 1 1 d . . .
C101 C 0.2043(5) 0.7562(2) 0.9096(2) 0.0246(9) Uani 1 1 d . . .
C102 C 0.2208(5) 0.8275(2) 0.9248(2) 0.0246(8) Uani 1 1 d . . .
C103 C 0.2492(5) 0.8779(2) 0.8641(2) 0.0275(9) Uani 1 1 d . . .
H10A H 0.2664 0.9305 0.8597 0.033 Uiso 1 1 calc R . .
C104 C 0.2496(6) 0.8413(2) 0.8115(2) 0.0356(11) Uani 1 1 d . . .
H10B H 0.2661 0.8633 0.7635 0.043 Uiso 1 1 calc R . .
C105 C 0.2200(6) 0.7683(2) 0.8381(2) 0.0321(10) Uani 1 1 d . . .
H10C H 0.2095 0.7304 0.8115 0.039 Uiso 1 1 calc R . .
C106 C -0.2091(6) 0.7983(3) 0.8835(3) 0.0466(13) Uani 1 1 d . . .
H10D H -0.2471 0.7512 0.9103 0.056 Uiso 1 1 calc R . .
C107 C -0.1776(6) 0.8590(3) 0.9088(3) 0.0436(12) Uani 1 1 d . . .
H10E H -0.1909 0.8631 0.9562 0.052 Uiso 1 1 calc R . .
C108 C -0.1242(7) 0.9140(3) 0.8552(3) 0.0500(14) Uani 1 1 d . . .
H10F H -0.0937 0.9639 0.8581 0.060 Uiso 1 1 calc R . .
C109 C -0.1231(7) 0.8860(3) 0.7974(3) 0.0588(16) Uani 1 1 d . . .
H10G H -0.0913 0.9126 0.7518 0.071 Uiso 1 1 calc R . .
C110 C -0.1766(8) 0.8132(4) 0.8149(3) 0.0614(17) Uani 1 1 d . . .
H11A H -0.1893 0.7795 0.7842 0.074 Uiso 1 1 calc R . .
C111 C 0.1911(5) 0.6595(2) 1.03068(19) 0.0231(8) Uani 1 1 d . . .
C112 C 0.3203(5) 0.6197(2) 1.0645(2) 0.0281(9) Uani 1 1 d . . .
C113 C 0.3259(6) 0.6093(2) 1.1331(2) 0.0323(10) Uani 1 1 d . . .
H11B H 0.4143 0.5829 1.1544 0.039 Uiso 1 1 calc R . .
C114 C 0.2077(6) 0.6359(3) 1.1714(2) 0.0353(10) Uani 1 1 d . . .
C115 C 0.0780(6) 0.6728(3) 1.1391(2) 0.0341(10) Uani 1 1 d . . .
H11C H -0.0051 0.6915 1.1640 0.041 Uiso 1 1 calc R . .
C116 C 0.0673(5) 0.6830(2) 1.0706(2) 0.0263(9) Uani 1 1 d . . .
C117 C 0.4627(6) 0.5912(3) 1.0291(2) 0.0369(11) Uani 1 1 d . . .
H11D H 0.5303 0.5607 1.0614 0.055 Uiso 1 1 calc R . .
H11E H 0.5290 0.6312 1.0044 0.055 Uiso 1 1 calc R . .
H11F H 0.4214 0.5632 0.9983 0.055 Uiso 1 1 calc R . .
C118 C 0.2190(8) 0.6251(4) 1.2458(2) 0.0536(15) Uani 1 1 d . . .
H11G H 0.2900 0.5842 1.2616 0.080 Uiso 1 1 calc R . .
H11H H 0.1093 0.6159 1.2667 0.080 Uiso 1 1 calc R . .
H11I H 0.2649 0.6681 1.2571 0.080 Uiso 1 1 calc R . .
C119 C -0.0899(5) 0.7169(2) 1.0425(2) 0.0318(10) Uani 1 1 d . . .
H11J H -0.1224 0.7553 1.0653 0.048 Uiso 1 1 calc R . .
H11K H -0.1767 0.6806 1.0489 0.048 Uiso 1 1 calc R . .
H11L H -0.0720 0.7366 0.9951 0.048 Uiso 1 1 calc R . .
C120 C 0.2079(5) 0.6175(2) 0.91016(19) 0.0229(8) Uani 1 1 d . . .
C121 C 0.3463(5) 0.6092(2) 0.8703(2) 0.0256(9) Uani 1 1 d . . .
C122 C 0.3499(5) 0.5560(2) 0.8329(2) 0.0276(9) Uani 1 1 d . . .
H12A H 0.4469 0.5502 0.8077 0.033 Uiso 1 1 calc R . .
C123 C 0.2200(6) 0.5123(2) 0.8311(2) 0.0319(10) Uani 1 1 d . . .
C124 C 0.0792(6) 0.5201(2) 0.8701(2) 0.0298(9) Uani 1 1 d . . .
H12B H -0.0131 0.4902 0.8694 0.036 Uiso 1 1 calc R . .
C125 C 0.0726(5) 0.5712(2) 0.9099(2) 0.0247(8) Uani 1 1 d . . .
C126 C 0.4988(6) 0.6551(3) 0.8648(2) 0.0346(10) Uani 1 1 d . . .
H12C H 0.4850 0.6897 0.8936 0.052 Uiso 1 1 calc R . .
H12D H 0.5165 0.6807 0.8189 0.052 Uiso 1 1 calc R . .
H12E H 0.5935 0.6247 0.8781 0.052 Uiso 1 1 calc R . .
C127 C 0.2209(8) 0.4581(3) 0.7865(3) 0.0480(14) Uani 1 1 d . . .
H12F H 0.3243 0.4619 0.7604 0.072 Uiso 1 1 calc R . .
H12G H 0.1293 0.4677 0.7568 0.072 Uiso 1 1 calc R . .
H12H H 0.2097 0.4098 0.8136 0.072 Uiso 1 1 calc R . .
C128 C -0.0827(5) 0.5779(2) 0.9500(2) 0.0314(10) Uani 1 1 d . . .
H12I H -0.0572 0.5727 0.9967 0.047 Uiso 1 1 calc R . .
H12J H -0.1601 0.5404 0.9452 0.047 Uiso 1 1 calc R . .
H12K H -0.1316 0.6248 0.9342 0.047 Uiso 1 1 calc R . .
C129 C 0.2030(5) 0.8495(2) 0.9898(2) 0.0255(9) Uani 1 1 d . . .
H12L H 0.1410 0.8120 1.0212 0.031 Uiso 1 1 calc R . .
H12M H 0.1379 0.8940 0.9842 0.031 Uiso 1 1 calc R . .
C130 C 0.4645(6) 0.7955(2) 1.0331(2) 0.0350(10) Uani 1 1 d . . .
H13A H 0.5669 0.8048 1.0532 0.053 Uiso 1 1 calc R . .
H13B H 0.4895 0.7798 0.9916 0.053 Uiso 1 1 calc R . .
H13C H 0.4023 0.7580 1.0635 0.053 Uiso 1 1 calc R . .
C131 C 0.4645(6) 0.9184(2) 0.9745(3) 0.0366(11) Uani 1 1 d . . .
H13D H 0.5621 0.9292 0.9969 0.055 Uiso 1 1 calc R . .
H13E H 0.3985 0.9617 0.9626 0.055 Uiso 1 1 calc R . .
H13F H 0.4979 0.9013 0.9344 0.055 Uiso 1 1 calc R . .
C132 C 0.3281(7) 0.8866(4) 1.0824(3) 0.0600(18) Uani 1 1 d . . .
H13G H 0.4305 0.8975 1.1015 0.090 Uiso 1 1 calc R . .
H13H H 0.2687 0.8489 1.1135 0.090 Uiso 1 1 calc R . .
H13I H 0.2603 0.9297 1.0733 0.090 Uiso 1 1 calc R . .
Fe2 Fe -0.01279(7) 0.66607(3) 0.63947(3) 0.02430(13) Uani 1 1 d . . .
N2 N 0.3562(4) 0.63519(19) 0.48395(18) 0.0268(8) Uani 1 1 d . . .
B2 B 0.1650(5) 0.8183(2) 0.5485(2) 0.0215(9) Uani 1 1 d . . .
C201 C 0.1631(5) 0.7411(2) 0.5929(2) 0.0234(8) Uani 1 1 d . . .
C202 C 0.1910(5) 0.6697(2) 0.5793(2) 0.0229(8) Uani 1 1 d . . .
C203 C 0.2111(5) 0.6210(2) 0.6407(2) 0.0290(9) Uani 1 1 d . . .
H20A H 0.2335 0.5687 0.6461 0.035 Uiso 1 1 calc R . .
C204 C 0.1940(6) 0.6589(2) 0.6928(2) 0.0324(10) Uani 1 1 d . . .
H20B H 0.2016 0.6383 0.7411 0.039 Uiso 1 1 calc R . .
C205 C 0.1630(5) 0.7311(2) 0.6641(2) 0.0261(9) Uani 1 1 d . . .
H20C H 0.1412 0.7697 0.6895 0.031 Uiso 1 1 calc R . .
C206 C -0.2507(5) 0.6924(3) 0.6174(3) 0.0391(11) Uani 1 1 d . . .
H20D H -0.2881 0.7388 0.5905 0.047 Uiso 1 1 calc R . .
C207 C -0.2025(6) 0.6320(3) 0.5925(3) 0.0369(11) Uani 1 1 d . . .
H20E H -0.2017 0.6276 0.5451 0.044 Uiso 1 1 calc R . .
C208 C -0.1581(6) 0.5783(3) 0.6464(3) 0.0396(11) Uani 1 1 d . . .
H20F H -0.1197 0.5292 0.6439 0.048 Uiso 1 1 calc R . .
C209 C -0.1767(6) 0.6059(3) 0.7045(3) 0.0461(13) Uani 1 1 d . . .
H20G H -0.1539 0.5798 0.7503 0.055 Uiso 1 1 calc R . .
C210 C -0.2370(6) 0.6768(3) 0.6867(3) 0.0458(13) Uani 1 1 d . . .
H21A H -0.2626 0.7099 0.7175 0.055 Uiso 1 1 calc R . .
C211 C 0.1729(5) 0.8362(2) 0.4701(2) 0.0244(9) Uani 1 1 d . . .
C212 C 0.3055(5) 0.8761(2) 0.4342(2) 0.0283(9) Uani 1 1 d . . .
C213 C 0.3174(6) 0.8864(3) 0.3655(2) 0.0349(10) Uani 1 1 d . . .
H21B H 0.4063 0.9138 0.3425 0.042 Uiso 1 1 calc R . .
C214 C 0.2044(6) 0.8582(3) 0.3295(2) 0.0399(12) Uani 1 1 d . . .
C215 C 0.0734(6) 0.8210(3) 0.3636(2) 0.0368(11) Uani 1 1 d . . .
H21C H -0.0050 0.8009 0.3398 0.044 Uiso 1 1 calc R . .
C216 C 0.0523(5) 0.8119(2) 0.4321(2) 0.0276(9) Uani 1 1 d . . .
C217 C 0.4419(6) 0.9069(3) 0.4669(2) 0.0369(11) Uani 1 1 d . . .
H21D H 0.5127 0.9369 0.4331 0.055 Uiso 1 1 calc R . .
H21E H 0.5064 0.8680 0.4919 0.055 Uiso 1 1 calc R . .
H21F H 0.3953 0.9359 0.4970 0.055 Uiso 1 1 calc R . .
C218 C 0.2240(8) 0.8691(4) 0.2548(3) 0.0626(18) Uani 1 1 d . . .
H21G H 0.3240 0.8967 0.2397 0.094 Uiso 1 1 calc R . .
H21H H 0.1291 0.8950 0.2345 0.094 Uiso 1 1 calc R . .
H21I H 0.2315 0.8225 0.2420 0.094 Uiso 1 1 calc R . .
C219 C -0.1060(5) 0.7784(2) 0.4628(2) 0.0314(10) Uani 1 1 d . . .
H21J H -0.1349 0.7389 0.4416 0.047 Uiso 1 1 calc R . .
H21K H -0.1931 0.8143 0.4565 0.047 Uiso 1 1 calc R . .
H21L H -0.0933 0.7602 0.5101 0.047 Uiso 1 1 calc R . .
C220 C 0.1798(5) 0.8804(2) 0.58867(19) 0.0210(8) Uani 1 1 d . . .
C221 C 0.3176(5) 0.8878(2) 0.6254(2) 0.0234(8) Uani 1 1 d . . .
C222 C 0.3276(6) 0.9439(2) 0.6593(2) 0.0285(9) Uani 1 1 d . . .
H22A H 0.4253 0.9505 0.6809 0.034 Uiso 1 1 calc R . .
C223 C 0.1957(6) 0.9905(2) 0.6620(2) 0.0308(10) Uani 1 1 d . . .
C224 C 0.0612(6) 0.9823(2) 0.6270(2) 0.0292(9) Uani 1 1 d . . .
H22B H -0.0280 1.0142 0.6278 0.035 Uiso 1 1 calc R . .
C225 C 0.0492(5) 0.9294(2) 0.5900(2) 0.0240(8) Uani 1 1 d . . .
C226 C 0.4621(5) 0.8370(2) 0.6305(2) 0.0332(10) Uani 1 1 d . . .
H22C H 0.4482 0.8036 0.6009 0.050 Uiso 1 1 calc R . .
H22D H 0.4679 0.8102 0.6761 0.050 Uiso 1 1 calc R . .
H22E H 0.5636 0.8644 0.6178 0.050 Uiso 1 1 calc R . .
C227 C 0.2081(8) 1.0464(3) 0.7034(3) 0.0486(14) Uani 1 1 d . . .
H22F H 0.1127 1.0428 0.7341 0.073 Uiso 1 1 calc R . .
H22G H 0.2115 1.0939 0.6746 0.073 Uiso 1 1 calc R . .
H22H H 0.3083 1.0388 0.7285 0.073 Uiso 1 1 calc R . .
C228 C -0.1042(5) 0.9233(2) 0.5534(2) 0.0312(10) Uani 1 1 d . . .
H22I H -0.1816 0.9605 0.5606 0.047 Uiso 1 1 calc R . .
H22J H -0.1541 0.8762 0.5697 0.047 Uiso 1 1 calc R . .
H22K H -0.0766 0.9292 0.5060 0.047 Uiso 1 1 calc R . .
C229 C 0.1874(5) 0.6464(2) 0.5146(2) 0.0254(9) Uani 1 1 d . . .
H22L H 0.1282 0.6828 0.4831 0.030 Uiso 1 1 calc R . .
H22M H 0.1248 0.6011 0.5210 0.030 Uiso 1 1 calc R . .
C230 C 0.4517(5) 0.5805(2) 0.5296(3) 0.0345(11) Uani 1 1 d . . .
H23A H 0.4792 0.5992 0.5685 0.052 Uiso 1 1 calc R . .
H23B H 0.5528 0.5694 0.5066 0.052 Uiso 1 1 calc R . .
H23C H 0.3858 0.5369 0.5434 0.052 Uiso 1 1 calc R . .
C231 C 0.4522(6) 0.7027(2) 0.4684(2) 0.0358(11) Uani 1 1 d . . .
H23D H 0.4658 0.7207 0.5090 0.054 Uiso 1 1 calc R . .
H23E H 0.3941 0.7383 0.4365 0.054 Uiso 1 1 calc R . .
H23F H 0.5601 0.6937 0.4494 0.054 Uiso 1 1 calc R . .
C232 C 0.3303(7) 0.6083(4) 0.4217(3) 0.0526(15) Uani 1 1 d . . .
H23G H 0.4367 0.5996 0.4013 0.079 Uiso 1 1 calc R . .
H23H H 0.2701 0.6441 0.3909 0.079 Uiso 1 1 calc R . .
H23I H 0.2671 0.5637 0.4324 0.079 Uiso 1 1 calc R . .
I1 I 0.83302(4) 0.915908(16) 0.101380(15) 0.03381(9) Uani 1 1 d . . .
I2 I 0.84204(3) 0.585573(15) 0.399767(14) 0.03012(8) Uani 1 1 d . . .
C1S C 0.7217(6) 0.7483(3) 0.2488(2) 0.0379(11) Uani 1 1 d . . .
H1SA H 0.7912 0.7084 0.2703 0.045 Uiso 1 1 calc R . .
H1SB H 0.7948 0.7871 0.2250 0.045 Uiso 1 1 calc R . .
Cl1 Cl 0.59796(18) 0.71889(7) 0.19204(7) 0.0485(3) Uani 1 1 d . . .
Cl2 Cl 0.60274(18) 0.77958(7) 0.30914(7) 0.0485(3) Uani 1 1 d . . .

loop_
_atom_site_aniso_label
_atom_site_aniso_U_11
_atom_site_aniso_U_22
_atom_site_aniso_U_33
_atom_site_aniso_U_23
_atom_site_aniso_U_13
_atom_site_aniso_U_12
Fe1 0.0351(3) 0.0249(3) 0.0263(3) -0.0051(2) -0.0078(3) -0.0049(3)
N1 0.0228(18) 0.0313(19) 0.033(2) -0.0179(16) -0.0038(15) -0.0058(15)
B1 0.023(2) 0.026(2) 0.025(2) -0.0091(19) -0.0012(18) -0.0022(19)
C101 0.030(2) 0.024(2) 0.022(2) -0.0106(16) -0.0015(17) -0.0023(17)
C102 0.026(2) 0.022(2) 0.029(2) -0.0104(17) 0.0002(17) -0.0040(16)
C103 0.025(2) 0.024(2) 0.033(2) -0.0063(18) 0.0005(18) -0.0029(17)
C104 0.053(3) 0.027(2) 0.024(2) -0.0016(18) 0.004(2) -0.003(2)
C105 0.051(3) 0.025(2) 0.022(2) -0.0082(17) -0.0005(19) -0.002(2)
C106 0.033(3) 0.051(3) 0.057(3) -0.009(3) -0.018(2) -0.007(2)
C107 0.030(3) 0.045(3) 0.055(3) -0.008(3) -0.008(2) 0.001(2)
C108 0.038(3) 0.040(3) 0.069(4) -0.001(3) -0.018(3) 0.005(2)
C109 0.050(3) 0.065(4) 0.051(4) 0.014(3) -0.022(3) -0.003(3)
C110 0.064(4) 0.072(4) 0.053(4) -0.019(3) -0.035(3) -0.007(3)
C111 0.024(2) 0.023(2) 0.022(2) -0.0057(16) -0.0019(16) -0.0037(16)
C112 0.034(2) 0.025(2) 0.026(2) -0.0052(17) -0.0047(18) -0.0033(18)
C113 0.037(3) 0.031(2) 0.027(2) -0.0008(18) -0.0097(19) -0.007(2)
C114 0.040(3) 0.042(3) 0.022(2) -0.0041(19) -0.0019(19) -0.011(2)
C115 0.035(2) 0.040(3) 0.028(2) -0.008(2) 0.0053(19) -0.007(2)
C116 0.022(2) 0.029(2) 0.028(2) -0.0065(17) 0.0009(17) -0.0045(17)
C117 0.041(3) 0.039(3) 0.033(2) -0.011(2) -0.012(2) 0.012(2)
C118 0.058(4) 0.078(4) 0.022(2) -0.005(3) -0.004(2) -0.012(3)
C119 0.025(2) 0.037(2) 0.036(2) -0.013(2) 0.0034(18) -0.0016(19)
C120 0.028(2) 0.0193(19) 0.022(2) -0.0046(16) -0.0066(16) -0.0008(16)
C121 0.031(2) 0.025(2) 0.022(2) -0.0043(16) -0.0064(17) -0.0008(17)
C122 0.033(2) 0.024(2) 0.025(2) -0.0051(17) -0.0009(18) 0.0066(18)
C123 0.050(3) 0.020(2) 0.026(2) -0.0034(17) -0.010(2) 0.004(2)
C124 0.039(3) 0.022(2) 0.029(2) -0.0037(17) -0.0076(19) -0.0051(18)
C125 0.028(2) 0.0193(19) 0.026(2) -0.0014(16) -0.0067(17) -0.0005(16)
C126 0.028(2) 0.041(3) 0.037(3) -0.012(2) -0.001(2) -0.004(2)
C127 0.074(4) 0.032(3) 0.043(3) -0.021(2) -0.001(3) -0.005(3)
C128 0.027(2) 0.028(2) 0.040(3) -0.0086(19) -0.0019(19) -0.0078(18)
C129 0.0168(19) 0.029(2) 0.034(2) -0.0137(18) -0.0022(17) -0.0044(16)
C130 0.034(2) 0.025(2) 0.044(3) -0.002(2) -0.015(2) -0.0012(19)
C131 0.027(2) 0.022(2) 0.060(3) -0.006(2) -0.013(2) -0.0079(18)
C132 0.039(3) 0.106(5) 0.055(3) -0.063(4) -0.004(3) 0.000(3)
Fe2 0.0268(3) 0.0226(3) 0.0246(3) -0.0077(2) 0.0001(2) 0.0006(2)
N2 0.0207(17) 0.0280(18) 0.035(2) -0.0140(16) 0.0001(15) 0.0044(14)
B2 0.017(2) 0.022(2) 0.026(2) -0.0072(18) 0.0000(17) 0.0027(17)
C201 0.026(2) 0.022(2) 0.023(2) -0.0075(16) -0.0044(16) 0.0028(16)
C202 0.0209(19) 0.0213(19) 0.028(2) -0.0089(16) -0.0028(16) 0.0002(16)
C203 0.030(2) 0.021(2) 0.036(2) -0.0050(18) -0.0068(19) -0.0011(17)
C204 0.043(3) 0.025(2) 0.028(2) -0.0025(18) -0.010(2) -0.0028(19)
C205 0.035(2) 0.021(2) 0.023(2) -0.0055(16) -0.0057(17) -0.0025(17)
C206 0.022(2) 0.050(3) 0.046(3) -0.015(2) 0.008(2) 0.002(2)
C207 0.026(2) 0.046(3) 0.043(3) -0.019(2) 0.002(2) -0.005(2)
C208 0.032(3) 0.031(2) 0.055(3) -0.010(2) 0.007(2) -0.011(2)
C209 0.040(3) 0.054(3) 0.040(3) -0.001(2) 0.005(2) -0.014(2)
C210 0.040(3) 0.054(3) 0.047(3) -0.023(3) 0.015(2) -0.002(2)
C211 0.030(2) 0.0191(19) 0.025(2) -0.0061(16) -0.0029(17) 0.0059(17)
C212 0.034(2) 0.022(2) 0.028(2) -0.0033(17) 0.0017(18) 0.0051(18)
C213 0.036(3) 0.036(2) 0.029(2) -0.0002(19) 0.007(2) 0.008(2)
C214 0.042(3) 0.051(3) 0.027(2) -0.008(2) -0.003(2) 0.019(2)
C215 0.039(3) 0.044(3) 0.030(2) -0.012(2) -0.008(2) 0.010(2)
C216 0.027(2) 0.028(2) 0.029(2) -0.0098(18) -0.0043(17) 0.0096(18)
C217 0.036(3) 0.037(3) 0.036(3) -0.005(2) 0.008(2) -0.009(2)
C218 0.066(4) 0.096(5) 0.023(3) -0.005(3) 0.003(3) 0.014(4)
C219 0.029(2) 0.033(2) 0.033(2) -0.0091(19) -0.0063(19) 0.0024(19)
C220 0.0228(19) 0.0187(18) 0.0208(19) -0.0028(15) 0.0028(15) -0.0026(15)
C221 0.025(2) 0.0195(19) 0.025(2) -0.0029(16) 0.0047(16) -0.0012(16)
C222 0.035(2) 0.024(2) 0.026(2) -0.0023(17) -0.0019(18) -0.0067(18)
C223 0.045(3) 0.019(2) 0.029(2) -0.0070(17) 0.001(2) -0.0062(19)
C224 0.035(2) 0.022(2) 0.030(2) -0.0060(17) 0.0064(19) 0.0045(18)
C225 0.026(2) 0.0188(19) 0.026(2) -0.0021(16) 0.0027(17) 0.0001(16)
C226 0.022(2) 0.038(3) 0.042(3) -0.013(2) -0.0040(19) 0.0022(19)
C227 0.068(4) 0.032(3) 0.051(3) -0.021(2) -0.010(3) 0.006(3)
C228 0.028(2) 0.027(2) 0.040(3) -0.0099(19) -0.0029(19) 0.0051(18)
C229 0.0146(18) 0.029(2) 0.037(2) -0.0180(19) -0.0019(17) 0.0038(16)
C230 0.023(2) 0.022(2) 0.057(3) -0.005(2) 0.004(2) 0.0065(17)
C231 0.036(3) 0.026(2) 0.043(3) -0.004(2) 0.014(2) 0.0034(19)
C232 0.038(3) 0.087(4) 0.048(3) -0.049(3) -0.005(2) 0.007(3)
I1 0.03319(16) 0.03025(16) 0.04118(18) -0.01363(13) -0.00777(13) 0.00196(12)
I2 0.02889(15) 0.02879(15) 0.03488(16) -0.01236(12) 0.00301(12) -0.00248(11)
C1S 0.031(2) 0.046(3) 0.037(3) -0.008(2) -0.004(2) 0.001(2)
Cl1 0.0588(8) 0.0483(7) 0.0419(7) -0.0155(6) -0.0102(6) 0.0006(6)
Cl2 0.0586(8) 0.0477(7) 0.0422(7) -0.0175(6) 0.0054(6) 0.0016(6)

loop_
_atom_type_symbol
_atom_type_description
_atom_type_scat_dispersion_real
_atom_type_scat_dispersion_imag
_atom_type_scat_source
C C 0.0033 0.0016 'International Tables Vol C Tables 4.2.6.8 and 6.1.1.4'
H H 0.0000 0.0000 'International Tables Vol C Tables 4.2.6.8 and 6.1.1.4'
B B 0.0013 0.0007 'International Tables Vol C Tables 4.2.6.8 and 6.1.1.4'
N N 0.0061 0.0033 'International Tables Vol C Tables 4.2.6.8 and 6.1.1.4'
Fe Fe 0.3463 0.8444 'International Tables Vol C Tables 4.2.6.8 and 6.1.1.4'
I I -0.4742 1.8119 'International Tables Vol C Tables 4.2.6.8 and 6.1.1.4'
Cl Cl 0.1484 0.1585 'International Tables Vol C Tables 4.2.6.8 and 6.1.1.4'

loop_
_geom_angle_atom_site_label_1
_geom_angle_atom_site_label_2
_geom_angle_atom_site_label_3
_geom_angle
_geom_angle_site_symmetry_1
_geom_angle_site_symmetry_3
_geom_angle_publ_flag
C103 Fe1 C102 41.33(17) . . ?
C103 Fe1 C109 112.6(2) . . ?
C102 Fe1 C109 149.0(2) . . ?
C103 Fe1 C104 40.60(18) . . ?
C102 Fe1 C104 68.94(18) . . ?
C109 Fe1 C104 101.9(2) . . ?
C103 Fe1 C108 100.8(2) . . ?
C102 Fe1 C108 116.8(2) . . ?
C109 Fe1 C108 40.3(3) . . ?
C104 Fe1 C108 118.8(2) . . ?
C103 Fe1 C105 68.34(18) . . ?
C102 Fe1 C105 68.80(17) . . ?
C109 Fe1 C105 123.9(2) . . ?
C104 Fe1 C105 40.41(18) . . ?
C108 Fe1 C105 157.5(2) . . ?
C103 Fe1 C107 122.94(19) . . ?
C102 Fe1 C107 108.94(19) . . ?
C109 Fe1 C107 67.9(3) . . ?
C104 Fe1 C107 157.5(2) . . ?
C108 Fe1 C107 40.7(2) . . ?
C105 Fe1 C107 161.5(2) . . ?
C103 Fe1 C106 162.4(2) . . ?
C102 Fe1 C106 130.8(2) . . ?
C109 Fe1 C106 67.6(2) . . ?
C104 Fe1 C106 156.5(2) . . ?
C108 Fe1 C106 67.5(2) . . ?
C105 Fe1 C106 127.2(2) . . ?
C107 Fe1 C106 39.8(2) . . ?
C103 Fe1 C110 149.7(2) . . ?
C102 Fe1 C110 168.8(2) . . ?
C109 Fe1 C110 40.9(3) . . ?
C104 Fe1 C110 118.5(2) . . ?
C108 Fe1 C110 68.2(3) . . ?
C105 Fe1 C110 110.8(2) . . ?
C107 Fe1 C110 67.7(3) . . ?
C106 Fe1 C110 40.0(2) . . ?
C103 Fe1 C101 69.61(17) . . ?
C102 Fe1 C101 41.52(15) . . ?
C109 Fe1 C101 164.1(2) . . ?
C104 Fe1 C101 69.10(17) . . ?
C108 Fe1 C101 155.5(2) . . ?
C105 Fe1 C101 40.95(16) . . ?
C107 Fe1 C101 125.14(19) . . ?
C106 Fe1 C101 115.4(2) . . ?
C110 Fe1 C101 130.9(2) . . ?
C132 N1 C130 109.9(4) . . ?
C132 N1 C131 108.6(4) . . ?
C130 N1 C131 108.3(3) . . ?
C132 N1 C129 107.7(3) . . ?
C130 N1 C129 111.1(3) . . ?
C131 N1 C129 111.2(3) . . ?
C101 B1 C120 114.6(4) . . ?
C101 B1 C111 124.7(4) . . ?
C120 B1 C111 120.5(4) . . ?
C105 C101 C102 104.5(4) . . ?
C105 C101 B1 120.6(3) . . ?
C102 C101 B1 134.4(4) . . ?
C105 C101 Fe1 67.5(2) . . ?
C102 C101 Fe1 67.0(2) . . ?
B1 C101 Fe1 134.4(3) . . ?
C103 C102 C101 108.4(3) . . ?
C103 C102 C129 122.3(4) . . ?
C101 C102 C129 129.2(4) . . ?
C103 C102 Fe1 68.7(2) . . ?
C101 C102 Fe1 71.4(2) . . ?
C129 C102 Fe1 122.8(3) . . ?
C104 C103 C102 108.7(4) . . ?
C104 C103 Fe1 70.5(3) . . ?
C102 C103 Fe1 70.0(2) . . ?
C104 C103 H10A 125.7 . . ?
C102 C103 H10A 125.7 . . ?
Fe1 C103 H10A 125.7 . . ?
C103 C104 C105 108.1(4) . . ?
C103 C104 Fe1 68.9(3) . . ?
C105 C104 Fe1 69.9(3) . . ?
C103 C104 H10B 125.9 . . ?
C105 C104 H10B 125.9 . . ?
Fe1 C104 H10B 125.9 . . ?
C104 C105 C101 110.3(4) . . ?
C104 C105 Fe1 69.6(3) . . ?
C101 C105 Fe1 71.5(2) . . ?
C104 C105 H10C 124.9 . . ?
C101 C105 H10C 124.9 . . ?
Fe1 C105 H10C 124.9 . . ?
C107 C106 C110 109.5(5) . . ?
C107 C106 Fe1 70.0(3) . . ?
C110 C106 Fe1 70.3(3) . . ?
C107 C106 H10D 125.2 . . ?
C110 C106 H10D 125.2 . . ?
Fe1 C106 H10D 125.2 . . ?
C106 C107 C108 107.8(5) . . ?
C106 C107 Fe1 70.2(3) . . ?
C108 C107 Fe1 69.4(3) . . ?
C106 C107 H10E 126.1 . . ?
C108 C107 H10E 126.1 . . ?
Fe1 C107 H10E 126.1 . . ?
C109 C108 C107 107.7(5) . . ?
C109 C108 Fe1 69.8(3) . . ?
C107 C108 Fe1 69.9(3) . . ?
C109 C108 H10F 126.1 . . ?
C107 C108 H10F 126.1 . . ?
Fe1 C108 H10F 126.1 . . ?
C108 C109 C110 108.2(5) . . ?
C108 C109 Fe1 69.9(3) . . ?
C110 C109 Fe1 70.3(3) . . ?
C108 C109 H10G 125.9 . . ?
C110 C109 H10G 125.9 . . ?
Fe1 C109 H10G 125.9 . . ?
C106 C110 C109 106.7(5) . . ?
C106 C110 Fe1 69.8(3) . . ?
C109 C110 Fe1 68.8(3) . . ?
C106 C110 H11A 126.7 . . ?
C109 C110 H11A 126.7 . . ?
Fe1 C110 H11A 126.7 . . ?
C116 C111 C112 116.2(4) . . ?
C116 C111 B1 123.3(4) . . ?
C112 C111 B1 120.4(4) . . ?
C113 C112 C111 120.4(4) . . ?
C113 C112 C117 116.6(4) . . ?
C111 C112 C117 122.8(4) . . ?
C114 C113 C112 122.7(4) . . ?
C114 C113 H11B 118.7 . . ?
C112 C113 H11B 118.7 . . ?
C113 C114 C115 117.4(4) . . ?
C113 C114 C118 121.5(5) . . ?
C115 C114 C118 121.1(5) . . ?
C114 C115 C116 121.3(4) . . ?
C114 C115 H11C 119.3 . . ?
C116 C115 H11C 119.3 . . ?
C115 C116 C111 121.8(4) . . ?
C115 C116 C119 115.8(4) . . ?
C111 C116 C119 122.3(4) . . ?
C112 C117 H11D 109.5 . . ?
C112 C117 H11E 109.5 . . ?
H11D C117 H11E 109.5 . . ?
C112 C117 H11F 109.5 . . ?
H11D C117 H11F 109.5 . . ?
H11E C117 H11F 109.5 . . ?
C114 C118 H11G 109.5 . . ?
C114 C118 H11H 109.5 . . ?
H11G C118 H11H 109.5 . . ?
C114 C118 H11I 109.5 . . ?
H11G C118 H11I 109.5 . . ?
H11H C118 H11I 109.5 . . ?
C116 C119 H11J 109.5 . . ?
C116 C119 H11K 109.5 . . ?
H11J C119 H11K 109.5 . . ?
C116 C119 H11L 109.5 . . ?
H11J C119 H11L 109.5 . . ?
H11K C119 H11L 109.5 . . ?
C121 C120 C125 117.7(4) . . ?
C121 C120 B1 122.3(4) . . ?
C125 C120 B1 119.9(4) . . ?
C122 C121 C120 120.3(4) . . ?
C122 C121 C126 115.9(4) . . ?
C120 C121 C126 123.8(4) . . ?
C123 C122 C121 122.6(4) . . ?
C123 C122 H12A 118.7 . . ?
C121 C122 H12A 118.7 . . ?
C122 C123 C124 118.1(4) . . ?
C122 C123 C127 122.1(5) . . ?
C124 C123 C127 119.8(4) . . ?
C125 C124 C123 121.1(4) . . ?
C125 C124 H12B 119.4 . . ?
C123 C124 H12B 119.4 . . ?
C124 C125 C120 120.2(4) . . ?
C124 C125 C128 118.8(4) . . ?
C120 C125 C128 121.0(4) . . ?
C121 C126 H12C 109.5 . . ?
C121 C126 H12D 109.5 . . ?
H12C C126 H12D 109.5 . . ?
C121 C126 H12E 109.5 . . ?
H12C C126 H12E 109.5 . . ?
H12D C126 H12E 109.5 . . ?
C123 C127 H12F 109.5 . . ?
C123 C127 H12G 109.5 . . ?
H12F C127 H12G 109.5 . . ?
C123 C127 H12H 109.5 . . ?
H12F C127 H12H 109.5 . . ?
H12G C127 H12H 109.5 . . ?
C125 C128 H12I 109.5 . . ?
C125 C128 H12J 109.5 . . ?
H12I C128 H12J 109.5 . . ?
C125 C128 H12K 109.5 . . ?
H12I C128 H12K 109.5 . . ?
H12J C128 H12K 109.5 . . ?
C102 C129 N1 114.0(3) . . ?
C102 C129 H12L 108.7 . . ?
N1 C129 H12L 108.7 . . ?
C102 C129 H12M 108.7 . . ?
N1 C129 H12M 108.7 . . ?
H12L C129 H12M 107.6 . . ?
N1 C130 H13A 109.5 . . ?
N1 C130 H13B 109.5 . . ?
H13A C130 H13B 109.5 . . ?
N1 C130 H13C 109.5 . . ?
H13A C130 H13C 109.5 . . ?
H13B C130 H13C 109.5 . . ?
N1 C131 H13D 109.5 . . ?
N1 C131 H13E 109.5 . . ?
H13D C131 H13E 109.5 . . ?
N1 C131 H13F 109.5 . . ?
H13D C131 H13F 109.5 . . ?
H13E C131 H13F 109.5 . . ?
N1 C132 H13G 109.5 . . ?
N1 C132 H13H 109.5 . . ?
H13G C132 H13H 109.5 . . ?
N1 C132 H13I 109.5 . . ?
H13G C132 H13I 109.5 . . ?
H13H C132 H13I 109.5 . . ?
C203 Fe2 C202 41.28(17) . . ?
C203 Fe2 C208 100.60(19) . . ?
C202 Fe2 C208 115.64(18) . . ?
C203 Fe2 C207 122.37(18) . . ?
C202 Fe2 C207 107.69(18) . . ?
C208 Fe2 C207 40.5(2) . . ?
C203 Fe2 C204 40.88(18) . . ?
C202 Fe2 C204 69.23(18) . . ?
C208 Fe2 C204 119.5(2) . . ?
C207 Fe2 C204 157.80(19) . . ?
C203 Fe2 C209 112.5(2) . . ?
C202 Fe2 C209 148.3(2) . . ?
C208 Fe2 C209 40.4(2) . . ?
C207 Fe2 C209 68.2(2) . . ?
C204 Fe2 C209 102.4(2) . . ?
C203 Fe2 C205 68.30(17) . . ?
C202 Fe2 C205 68.73(16) . . ?
C208 Fe2 C205 158.66(19) . . ?
C207 Fe2 C205 160.68(19) . . ?
C204 Fe2 C205 40.44(16) . . ?
C209 Fe2 C205 125.2(2) . . ?
C203 Fe2 C206 162.29(19) . . ?
C202 Fe2 C206 130.39(18) . . ?
C208 Fe2 C206 67.7(2) . . ?
C207 Fe2 C206 40.24(19) . . ?
C204 Fe2 C206 156.41(19) . . ?
C209 Fe2 C206 67.8(2) . . ?
C205 Fe2 C206 127.03(19) . . ?
C203 Fe2 C210 149.4(2) . . ?
C202 Fe2 C210 169.3(2) . . ?
C208 Fe2 C210 67.7(2) . . ?
C207 Fe2 C210 67.7(2) . . ?
C204 Fe2 C210 118.8(2) . . ?
C209 Fe2 C210 40.4(2) . . ?
C205 Fe2 C210 112.2(2) . . ?
C206 Fe2 C210 40.1(2) . . ?
C203 Fe2 C201 69.49(16) . . ?
C202 Fe2 C201 41.51(15) . . ?
C208 Fe2 C201 154.19(18) . . ?
C207 Fe2 C201 124.02(18) . . ?
C204 Fe2 C201 69.13(17) . . ?
C209 Fe2 C201 165.27(19) . . ?
C205 Fe2 C201 40.76(16) . . ?
C206 Fe2 C201 115.08(19) . . ?
C210 Fe2 C201 132.24(19) . . ?
C231 N2 C230 108.5(3) . . ?
C231 N2 C232 109.9(4) . . ?
C230 N2 C232 108.5(4) . . ?
C231 N2 C229 111.4(3) . . ?
C230 N2 C229 111.0(3) . . ?
C232 N2 C229 107.5(3) . . ?
C201 B2 C211 125.4(3) . . ?
C201 B2 C220 114.0(3) . . ?
C211 B2 C220 120.2(3) . . ?
C205 C201 C202 104.7(3) . . ?
C205 C201 B2 120.7(3) . . ?
C202 C201 B2 133.7(4) . . ?
C205 C201 Fe2 67.8(2) . . ?
C202 C201 Fe2 66.8(2) . . ?
B2 C201 Fe2 137.4(3) . . ?
C203 C202 C201 108.4(3) . . ?
C203 C202 C229 122.9(4) . . ?
C201 C202 C229 128.5(4) . . ?
C203 C202 Fe2 68.8(2) . . ?
C201 C202 Fe2 71.6(2) . . ?
C229 C202 Fe2 121.6(3) . . ?
C204 C203 C202 108.8(4) . . ?
C204 C203 Fe2 70.5(3) . . ?
C202 C203 Fe2 69.9(2) . . ?
C204 C203 H20A 125.6 . . ?
C202 C203 H20A 125.6 . . ?
Fe2 C203 H20A 125.6 . . ?
C205 C204 C203 107.4(4) . . ?
C205 C204 Fe2 70.0(3) . . ?
C203 C204 Fe2 68.6(2) . . ?
C205 C204 H20B 126.3 . . ?
C203 C204 H20B 126.3 . . ?
Fe2 C204 H20B 126.3 . . ?
C204 C205 C201 110.6(4) . . ?
C204 C205 Fe2 69.6(2) . . ?
C201 C205 Fe2 71.5(2) . . ?
C204 C205 H20C 124.7 . . ?
C201 C205 H20C 124.7 . . ?
Fe2 C205 H20C 124.7 . . ?
C207 C206 C210 108.7(5) . . ?
C207 C206 Fe2 69.4(3) . . ?
C210 C206 Fe2 70.8(3) . . ?
C207 C206 H20D 125.7 . . ?
C210 C206 H20D 125.7 . . ?
Fe2 C206 H20D 125.7 . . ?
C206 C207 C208 107.7(4) . . ?
C206 C207 Fe2 70.4(3) . . ?
C208 C207 Fe2 69.7(3) . . ?
C206 C207 H20E 126.1 . . ?
C208 C207 H20E 126.1 . . ?
Fe2 C207 H20E 126.1 . . ?
C209 C208 C207 108.3(4) . . ?
C209 C208 Fe2 70.0(3) . . ?
C207 C208 Fe2 69.8(3) . . ?
C209 C208 H20F 125.8 . . ?
C207 C208 H20F 125.8 . . ?
Fe2 C208 H20F 125.8 . . ?
C208 C209 C210 107.9(5) . . ?
C208 C209 Fe2 69.6(3) . . ?
C210 C209 Fe2 70.9(3) . . ?
C208 C209 H20G 126.0 . . ?
C210 C209 H20G 126.0 . . ?
Fe2 C209 H20G 126.0 . . ?
C206 C210 C209 107.3(4) . . ?
C206 C210 Fe2 69.2(3) . . ?
C209 C210 Fe2 68.7(3) . . ?
C206 C210 H21A 126.3 . . ?
C209 C210 H21A 126.3 . . ?
Fe2 C210 H21A 126.3 . . ?
C216 C211 C212 116.6(4) . . ?
C216 C211 B2 122.4(4) . . ?
C212 C211 B2 121.0(4) . . ?
C213 C212 C211 120.3(4) . . ?
C213 C212 C217 116.5(4) . . ?
C211 C212 C217 123.2(4) . . ?
C214 C213 C212 122.4(5) . . ?
C214 C213 H21B 118.8 . . ?
C212 C213 H21B 118.8 . . ?
C215 C214 C213 117.7(4) . . ?
C215 C214 C218 121.5(5) . . ?
C213 C214 C218 120.8(5) . . ?
C214 C215 C216 122.0(5) . . ?
C214 C215 H21C 119.0 . . ?
C216 C215 H21C 119.0 . . ?
C215 C216 C211 120.8(4) . . ?
C215 C216 C219 116.9(4) . . ?
C211 C216 C219 122.2(4) . . ?
C212 C217 H21D 109.5 . . ?
C212 C217 H21E 109.5 . . ?
H21D C217 H21E 109.5 . . ?
C212 C217 H21F 109.5 . . ?
H21D C217 H21F 109.5 . . ?
H21E C217 H21F 109.5 . . ?
C214 C218 H21G 109.5 . . ?
C214 C218 H21H 109.5 . . ?
H21G C218 H21H 109.5 . . ?
C214 C218 H21I 109.5 . . ?
H21G C218 H21I 109.5 . . ?
H21H C218 H21I 109.5 . . ?
C216 C219 H21J 109.5 . . ?
C216 C219 H21K 109.5 . . ?
H21J C219 H21K 109.5 . . ?
C216 C219 H21L 109.5 . . ?
H21J C219 H21L 109.5 . . ?
H21K C219 H21L 109.5 . . ?
C221 C220 C225 117.8(3) . . ?
C221 C220 B2 122.0(3) . . ?
C225 C220 B2 120.1(4) . . ?
C222 C221 C220 120.5(4) . . ?
C222 C221 C226 116.5(4) . . ?
C220 C221 C226 123.0(4) . . ?
C221 C222 C223 121.1(4) . . ?
C221 C222 H22A 119.5 . . ?
C223 C222 H22A 119.5 . . ?
C224 C223 C222 117.8(4) . . ?
C224 C223 C227 123.3(4) . . ?
C222 C223 C227 118.8(4) . . ?
C223 C224 C225 122.9(4) . . ?
C223 C224 H22B 118.5 . . ?
C225 C224 H22B 118.5 . . ?
C224 C225 C220 119.7(4) . . ?
C224 C225 C228 119.7(4) . . ?
C220 C225 C228 120.6(4) . . ?
C221 C226 H22C 109.5 . . ?
C221 C226 H22D 109.5 . . ?
H22C C226 H22D 109.5 . . ?
C221 C226 H22E 109.5 . . ?
H22C C226 H22E 109.5 . . ?
H22D C226 H22E 109.5 . . ?
C223 C227 H22F 109.5 . . ?
C223 C227 H22G 109.5 . . ?
H22F C227 H22G 109.5 . . ?
C223 C227 H22H 109.5 . . ?
H22F C227 H22H 109.5 . . ?
H22G C227 H22H 109.5 . . ?
C225 C228 H22I 109.5 . . ?
C225 C228 H22J 109.5 . . ?
H22I C228 H22J 109.5 . . ?
C225 C228 H22K 109.5 . . ?
H22I C228 H22K 109.5 . . ?
H22J C228 H22K 109.5 . . ?
C202 C229 N2 114.5(3) . . ?
C202 C229 H22L 108.6 . . ?
N2 C229 H22L 108.6 . . ?
C202 C229 H22M 108.6 . . ?
N2 C229 H22M 108.6 . . ?
H22L C229 H22M 107.6 . . ?
N2 C230 H23A 109.5 . . ?
N2 C230 H23B 109.5 . . ?
H23A C230 H23B 109.5 . . ?
N2 C230 H23C 109.5 . . ?
H23A C230 H23C 109.5 . . ?
H23B C230 H23C 109.5 . . ?
N2 C231 H23D 109.5 . . ?
N2 C231 H23E 109.5 . . ?
H23D C231 H23E 109.5 . . ?
N2 C231 H23F 109.5 . . ?
H23D C231 H23F 109.5 . . ?
H23E C231 H23F 109.5 . . ?
N2 C232 H23G 109.5 . . ?
N2 C232 H23H 109.5 . . ?
H23G C232 H23H 109.5 . . ?
N2 C232 H23I 109.5 . . ?
H23G C232 H23I 109.5 . . ?
H23H C232 H23I 109.5 . . ?
Cl2 C1S Cl1 111.1(3) . . ?
Cl2 C1S H1SA 109.4 . . ?
Cl1 C1S H1SA 109.4 . . ?
Cl2 C1S H1SB 109.4 . . ?
Cl1 C1S H1SB 109.4 . . ?
H1SA C1S H1SB 108.0 . . ?

loop_
_geom_bond_atom_site_label_1
_geom_bond_atom_site_label_2
_geom_bond_distance
_geom_bond_site_symmetry_2
_geom_bond_publ_flag
Fe1 C103 2.019(4) . ?
Fe1 C102 2.036(4) . ?
Fe1 C109 2.039(5) . ?
Fe1 C104 2.039(5) . ?
Fe1 C108 2.041(5) . ?
Fe1 C105 2.043(5) . ?
Fe1 C107 2.048(5) . ?
Fe1 C106 2.051(5) . ?
Fe1 C110 2.058(6) . ?
Fe1 C101 2.097(4) . ?
N1 C132 1.486(6) . ?
N1 C130 1.489(5) . ?
N1 C131 1.491(6) . ?
N1 C129 1.526(5) . ?
B1 C101 1.557(6) . ?
B1 C120 1.592(6) . ?
B1 C111 1.595(6) . ?
C101 C105 1.449(6) . ?
C101 C102 1.466(5) . ?
C102 C103 1.431(6) . ?
C102 C129 1.489(6) . ?
C103 C104 1.408(6) . ?
C103 H10A 1.0000 . ?
C104 C105 1.410(6) . ?
C104 H10B 1.0000 . ?
C105 H10C 1.0000 . ?
C106 C107 1.394(7) . ?
C106 C110 1.404(9) . ?
C106 H10D 1.0000 . ?
C107 C108 1.420(8) . ?
C107 H10E 1.0000 . ?
C108 C109 1.405(9) . ?
C108 H10F 1.0000 . ?
C109 C110 1.431(9) . ?
C109 H10G 1.0000 . ?
C110 H11A 1.0000 . ?
C111 C116 1.410(6) . ?
C111 C112 1.419(6) . ?
C112 C113 1.393(6) . ?
C112 C117 1.510(6) . ?
C113 C114 1.385(7) . ?
C113 H11B 0.9500 . ?
C114 C115 1.387(7) . ?
C114 C118 1.516(6) . ?
C115 C116 1.396(6) . ?
C115 H11C 0.9500 . ?
C116 C119 1.518(6) . ?
C117 H11D 0.9800 . ?
C117 H11E 0.9800 . ?
C117 H11F 0.9800 . ?
C118 H11G 0.9800 . ?
C118 H11H 0.9800 . ?
C118 H11I 0.9800 . ?
C119 H11J 0.9800 . ?
C119 H11K 0.9800 . ?
C119 H11L 0.9800 . ?
C120 C121 1.401(6) . ?
C120 C125 1.420(6) . ?
C121 C122 1.397(6) . ?
C121 C126 1.514(6) . ?
C122 C123 1.360(6) . ?
C122 H12A 0.9500 . ?
C123 C124 1.404(7) . ?
C123 C127 1.519(6) . ?
C124 C125 1.397(6) . ?
C124 H12B 0.9500 . ?
C125 C128 1.508(6) . ?
C126 H12C 0.9800 . ?
C126 H12D 0.9800 . ?
C126 H12E 0.9800 . ?
C127 H12F 0.9800 . ?
C127 H12G 0.9800 . ?
C127 H12H 0.9800 . ?
C128 H12I 0.9800 . ?
C128 H12J 0.9800 . ?
C128 H12K 0.9800 . ?
C129 H12L 0.9900 . ?
C129 H12M 0.9900 . ?
C130 H13A 0.9800 . ?
C130 H13B 0.9800 . ?
C130 H13C 0.9800 . ?
C131 H13D 0.9800 . ?
C131 H13E 0.9800 . ?
C131 H13F 0.9800 . ?
C132 H13G 0.9800 . ?
C132 H13H 0.9800 . ?
C132 H13I 0.9800 . ?
Fe2 C203 2.017(4) . ?
Fe2 C202 2.031(4) . ?
Fe2 C208 2.037(5) . ?
Fe2 C207 2.038(5) . ?
Fe2 C204 2.042(5) . ?
Fe2 C209 2.042(5) . ?
Fe2 C205 2.048(4) . ?
Fe2 C206 2.051(5) . ?
Fe2 C210 2.072(5) . ?
Fe2 C201 2.097(4) . ?
N2 C231 1.484(6) . ?
N2 C230 1.497(6) . ?
N2 C232 1.501(6) . ?
N2 C229 1.528(5) . ?
B2 C201 1.570(6) . ?
B2 C211 1.587(6) . ?
B2 C220 1.589(6) . ?
C201 C205 1.444(6) . ?
C201 C202 1.464(5) . ?
C202 C203 1.427(6) . ?
C202 C229 1.495(5) . ?
C203 C204 1.418(6) . ?
C203 H20A 1.0000 . ?
C204 C205 1.413(6) . ?
C204 H20B 1.0000 . ?
C205 H20C 1.0000 . ?
C206 C207 1.406(7) . ?
C206 C210 1.412(7) . ?
C206 H20D 1.0000 . ?
C207 C208 1.411(7) . ?
C207 H20E 1.0000 . ?
C208 C209 1.410(7) . ?
C208 H20F 1.0000 . ?
C209 C210 1.421(8) . ?
C209 H20G 1.0000 . ?
C210 H21A 1.0000 . ?
C211 C216 1.418(6) . ?
C211 C212 1.421(6) . ?
C212 C213 1.394(6) . ?
C212 C217 1.507(7) . ?
C213 C214 1.385(7) . ?
C213 H21B 0.9500 . ?
C214 C215 1.375(7) . ?
C214 C218 1.517(7) . ?
C215 C216 1.396(6) . ?
C215 H21C 0.9500 . ?
C216 C219 1.504(6) . ?
C217 H21D 0.9800 . ?
C217 H21E 0.9800 . ?
C217 H21F 0.9800 . ?
C218 H21G 0.9800 . ?
C218 H21H 0.9800 . ?
C218 H21I 0.9800 . ?
C219 H21J 0.9800 . ?
C219 H21K 0.9800 . ?
C219 H21L 0.9800 . ?
C220 C221 1.405(6) . ?
C220 C225 1.420(5) . ?
C221 C222 1.401(6) . ?
C221 C226 1.518(6) . ?
C222 C223 1.402(6) . ?
C222 H22A 0.9500 . ?
C223 C224 1.366(6) . ?
C223 C227 1.503(6) . ?
C224 C225 1.392(6) . ?
C224 H22B 0.9500 . ?
C225 C228 1.505(6) . ?
C226 H22C 0.9800 . ?
C226 H22D 0.9800 . ?
C226 H22E 0.9800 . ?
C227 H22F 0.9800 . ?
C227 H22G 0.9800 . ?
C227 H22H 0.9800 . ?
C228 H22I 0.9800 . ?
C228 H22J 0.9800 . ?
C228 H22K 0.9800 . ?
C229 H22L 0.9900 . ?
C229 H22M 0.9900 . ?
C230 H23A 0.9800 . ?
C230 H23B 0.9800 . ?
C230 H23C 0.9800 . ?
C231 H23D 0.9800 . ?
C231 H23E 0.9800 . ?
C231 H23F 0.9800 . ?
C232 H23G 0.9800 . ?
C232 H23H 0.9800 . ?
C232 H23I 0.9800 . ?
C1S Cl2 1.751(5) . ?
C1S Cl1 1.754(5) . ?
C1S H1SA 0.9900 . ?
C1S H1SB 0.9900 . ?

loop_
_geom_torsion_atom_site_label_1
_geom_torsion_atom_site_label_2
_geom_torsion_atom_site_label_3
_geom_torsion_atom_site_label_4
_geom_torsion
_geom_torsion_site_symmetry_1
_geom_torsion_site_symmetry_2
_geom_torsion_site_symmetry_3
_geom_torsion_site_symmetry_4
_geom_torsion_publ_flag
C120 B1 C101 C105 1.1(6) . . . . ?
C111 B1 C101 C105 175.3(4) . . . . ?
C120 B1 C101 C102 -170.0(4) . . . . ?
C111 B1 C101 C102 4.2(8) . . . . ?
C120 B1 C101 Fe1 88.7(5) . . . . ?
C111 B1 C101 Fe1 -97.1(5) . . . . ?
C103 Fe1 C101 C105 -80.1(3) . . . . ?
C102 Fe1 C101 C105 -118.0(4) . . . . ?
C109 Fe1 C101 C105 21.2(9) . . . . ?
C104 Fe1 C101 C105 -36.5(3) . . . . ?
C108 Fe1 C101 C105 -150.6(5) . . . . ?
C107 Fe1 C101 C105 163.3(3) . . . . ?
C106 Fe1 C101 C105 118.3(3) . . . . ?
C110 Fe1 C101 C105 73.6(4) . . . . ?
C103 Fe1 C101 C102 37.9(2) . . . . ?
C109 Fe1 C101 C102 139.2(8) . . . . ?
C104 Fe1 C101 C102 81.4(3) . . . . ?
C108 Fe1 C101 C102 -32.6(6) . . . . ?
C105 Fe1 C101 C102 118.0(4) . . . . ?
C107 Fe1 C101 C102 -78.7(3) . . . . ?
C106 Fe1 C101 C102 -123.7(3) . . . . ?
C110 Fe1 C101 C102 -168.4(3) . . . . ?
C103 Fe1 C101 B1 168.4(4) . . . . ?
C102 Fe1 C101 B1 130.5(5) . . . . ?
C109 Fe1 C101 B1 -90.3(9) . . . . ?
C104 Fe1 C101 B1 -148.0(4) . . . . ?
C108 Fe1 C101 B1 97.9(6) . . . . ?
C105 Fe1 C101 B1 -111.5(5) . . . . ?
C107 Fe1 C101 B1 51.8(5) . . . . ?
C106 Fe1 C101 B1 6.8(5) . . . . ?
C110 Fe1 C101 B1 -37.9(5) . . . . ?
C105 C101 C102 C103 -1.5(5) . . . . ?
B1 C101 C102 C103 170.6(5) . . . . ?
Fe1 C101 C102 C103 -58.9(3) . . . . ?
C105 C101 C102 C129 175.0(4) . . . . ?
B1 C101 C102 C129 -12.9(8) . . . . ?
Fe1 C101 C102 C129 117.6(4) . . . . ?
C105 C101 C102 Fe1 57.4(3) . . . . ?
B1 C101 C102 Fe1 -130.5(5) . . . . ?
C109 Fe1 C102 C103 -40.3(5) . . . . ?
C104 Fe1 C102 C103 37.4(2) . . . . ?
C108 Fe1 C102 C103 -75.2(3) . . . . ?
C105 Fe1 C102 C103 80.9(3) . . . . ?
C107 Fe1 C102 C103 -118.7(3) . . . . ?
C106 Fe1 C102 C103 -157.7(3) . . . . ?
C110 Fe1 C102 C103 170.9(11) . . . . ?
C101 Fe1 C102 C103 119.3(3) . . . . ?
C103 Fe1 C102 C101 -119.3(3) . . . . ?
C109 Fe1 C102 C101 -159.6(4) . . . . ?
C104 Fe1 C102 C101 -81.8(3) . . . . ?
C108 Fe1 C102 C101 165.5(3) . . . . ?
C105 Fe1 C102 C101 -38.4(2) . . . . ?
C107 Fe1 C102 C101 122.0(3) . . . . ?
C106 Fe1 C102 C101 83.1(3) . . . . ?
C110 Fe1 C102 C101 51.7(12) . . . . ?
C103 Fe1 C102 C129 115.6(4) . . . . ?
C109 Fe1 C102 C129 75.2(6) . . . . ?
C104 Fe1 C102 C129 153.0(4) . . . . ?
C108 Fe1 C102 C129 40.4(4) . . . . ?
C105 Fe1 C102 C129 -163.6(4) . . . . ?
C107 Fe1 C102 C129 -3.2(4) . . . . ?
C106 Fe1 C102 C129 -42.1(4) . . . . ?
C110 Fe1 C102 C129 -73.5(12) . . . . ?
C101 Fe1 C102 C129 -125.2(4) . . . . ?
C101 C102 C103 C104 0.5(5) . . . . ?
C129 C102 C103 C104 -176.2(4) . . . . ?
Fe1 C102 C103 C104 -60.1(3) . . . . ?
C101 C102 C103 Fe1 60.7(3) . . . . ?
C129 C102 C103 Fe1 -116.1(4) . . . . ?
C102 Fe1 C103 C104 119.4(4) . . . . ?
C109 Fe1 C103 C104 -81.7(3) . . . . ?
C108 Fe1 C103 C104 -122.1(3) . . . . ?
C105 Fe1 C103 C104 37.3(3) . . . . ?
C107 Fe1 C103 C104 -159.3(3) . . . . ?
C106 Fe1 C103 C104 -168.8(6) . . . . ?
C110 Fe1 C103 C104 -57.1(5) . . . . ?
C101 Fe1 C103 C104 81.3(3) . . . . ?
C109 Fe1 C103 C102 158.9(3) . . . . ?
C104 Fe1 C103 C102 -119.4(4) . . . . ?
C108 Fe1 C103 C102 118.5(3) . . . . ?
C105 Fe1 C103 C102 -82.1(2) . . . . ?
C107 Fe1 C103 C102 81.3(3) . . . . ?
C106 Fe1 C103 C102 71.8(7) . . . . ?
C110 Fe1 C103 C102 -176.5(4) . . . . ?
C101 Fe1 C103 C102 -38.1(2) . . . . ?
C102 C103 C104 C105 0.7(5) . . . . ?
Fe1 C103 C104 C105 -59.1(4) . . . . ?
C102 C103 C104 Fe1 59.8(3) . . . . ?
C102 Fe1 C104 C103 -38.1(3) . . . . ?
C109 Fe1 C104 C103 111.0(3) . . . . ?
C108 Fe1 C104 C103 71.7(3) . . . . ?
C105 Fe1 C104 C103 -119.7(4) . . . . ?
C107 Fe1 C104 C103 50.8(6) . . . . ?
C106 Fe1 C104 C103 171.6(5) . . . . ?
C110 Fe1 C104 C103 151.2(3) . . . . ?
C101 Fe1 C104 C103 -82.7(3) . . . . ?
C103 Fe1 C104 C105 119.7(4) . . . . ?
C102 Fe1 C104 C105 81.6(3) . . . . ?
C109 Fe1 C104 C105 -129.3(3) . . . . ?
C108 Fe1 C104 C105 -168.6(3) . . . . ?
C107 Fe1 C104 C105 170.5(5) . . . . ?
C106 Fe1 C104 C105 -68.7(6) . . . . ?
C110 Fe1 C104 C105 -89.1(3) . . . . ?
C101 Fe1 C104 C105 37.0(3) . . . . ?
C103 C104 C105 C101 -1.7(6) . . . . ?
Fe1 C104 C105 C101 -60.2(3) . . . . ?
C103 C104 C105 Fe1 58.5(3) . . . . ?
C102 C101 C105 C104 1.9(5) . . . . ?
B1 C101 C105 C104 -171.5(4) . . . . ?
Fe1 C101 C105 C104 59.0(4) . . . . ?
C102 C101 C105 Fe1 -57.1(3) . . . . ?
B1 C101 C105 Fe1 129.5(4) . . . . ?
C103 Fe1 C105 C104 -37.5(3) . . . . ?
C102 Fe1 C105 C104 -82.0(3) . . . . ?
C109 Fe1 C105 C104 66.0(4) . . . . ?
C108 Fe1 C105 C104 27.0(7) . . . . ?
C107 Fe1 C105 C104 -168.5(6) . . . . ?
C106 Fe1 C105 C104 152.2(3) . . . . ?
C110 Fe1 C105 C104 110.0(3) . . . . ?
C101 Fe1 C105 C104 -120.9(4) . . . . ?
C103 Fe1 C105 C101 83.4(3) . . . . ?
C102 Fe1 C105 C101 38.9(2) . . . . ?
C109 Fe1 C105 C101 -173.1(3) . . . . ?
C104 Fe1 C105 C101 120.9(4) . . . . ?
C108 Fe1 C105 C101 147.9(5) . . . . ?
C107 Fe1 C105 C101 -47.6(7) . . . . ?
C106 Fe1 C105 C101 -86.9(3) . . . . ?
C110 Fe1 C105 C101 -129.1(3) . . . . ?
C103 Fe1 C106 C107 12.5(8) . . . . ?
C102 Fe1 C106 C107 68.5(4) . . . . ?
C109 Fe1 C106 C107 -81.9(4) . . . . ?
C104 Fe1 C106 C107 -149.0(5) . . . . ?
C108 Fe1 C106 C107 -38.2(3) . . . . ?
C105 Fe1 C106 C107 161.6(3) . . . . ?
C110 Fe1 C106 C107 -120.6(5) . . . . ?
C101 Fe1 C106 C107 115.2(3) . . . . ?
C103 Fe1 C106 C110 133.1(6) . . . . ?
C102 Fe1 C106 C110 -170.9(3) . . . . ?
C109 Fe1 C106 C110 38.7(4) . . . . ?
C104 Fe1 C106 C110 -28.5(7) . . . . ?
C108 Fe1 C106 C110 82.4(4) . . . . ?
C105 Fe1 C106 C110 -77.8(4) . . . . ?
C107 Fe1 C106 C110 120.6(5) . . . . ?
C101 Fe1 C106 C110 -124.2(4) . . . . ?
C110 C106 C107 C108 0.2(6) . . . . ?
Fe1 C106 C107 C108 59.5(4) . . . . ?
C110 C106 C107 Fe1 -59.3(4) . . . . ?
C103 Fe1 C107 C106 -175.5(3) . . . . ?
C102 Fe1 C107 C106 -131.9(3) . . . . ?
C109 Fe1 C107 C106 81.1(4) . . . . ?
C104 Fe1 C107 C106 147.6(5) . . . . ?
C108 Fe1 C107 C106 118.8(5) . . . . ?
C105 Fe1 C107 C106 -52.2(8) . . . . ?
C110 Fe1 C107 C106 36.7(3) . . . . ?
C101 Fe1 C107 C106 -88.5(4) . . . . ?
C103 Fe1 C107 C108 65.7(4) . . . . ?
C102 Fe1 C107 C108 109.3(3) . . . . ?
C109 Fe1 C107 C108 -37.7(3) . . . . ?
C104 Fe1 C107 C108 28.8(7) . . . . ?
C105 Fe1 C107 C108 -171.0(6) . . . . ?
C106 Fe1 C107 C108 -118.8(5) . . . . ?
C110 Fe1 C107 C108 -82.1(4) . . . . ?
C101 Fe1 C107 C108 152.7(3) . . . . ?
C106 C107 C108 C109 -0.3(6) . . . . ?
Fe1 C107 C108 C109 59.8(4) . . . . ?
C106 C107 C108 Fe1 -60.0(4) . . . . ?
C103 Fe1 C108 C109 112.4(4) . . . . ?
C102 Fe1 C108 C109 152.9(3) . . . . ?
C104 Fe1 C108 C109 73.4(4) . . . . ?
C105 Fe1 C108 C109 53.8(7) . . . . ?
C107 Fe1 C108 C109 -118.7(5) . . . . ?
C106 Fe1 C108 C109 -81.4(4) . . . . ?
C110 Fe1 C108 C109 -38.1(4) . . . . ?
C101 Fe1 C108 C109 176.5(4) . . . . ?
C103 Fe1 C108 C107 -128.9(3) . . . . ?
C102 Fe1 C108 C107 -88.3(3) . . . . ?
C109 Fe1 C108 C107 118.7(5) . . . . ?
C104 Fe1 C108 C107 -167.9(3) . . . . ?
C105 Fe1 C108 C107 172.5(5) . . . . ?
C106 Fe1 C108 C107 37.3(3) . . . . ?
C110 Fe1 C108 C107 80.6(4) . . . . ?
C101 Fe1 C108 C107 -64.8(6) . . . . ?
C107 C108 C109 C110 0.2(6) . . . . ?
Fe1 C108 C109 C110 60.1(4) . . . . ?
C107 C108 C109 Fe1 -59.9(4) . . . . ?
C103 Fe1 C109 C108 -79.7(4) . . . . ?
C102 Fe1 C109 C108 -52.2(6) . . . . ?
C104 Fe1 C109 C108 -120.9(4) . . . . ?
C105 Fe1 C109 C108 -158.1(3) . . . . ?
C107 Fe1 C109 C108 38.1(3) . . . . ?
C106 Fe1 C109 C108 81.2(4) . . . . ?
C110 Fe1 C109 C108 119.0(6) . . . . ?
C101 Fe1 C109 C108 -174.7(7) . . . . ?
C103 Fe1 C109 C110 161.3(4) . . . . ?
C102 Fe1 C109 C110 -171.1(4) . . . . ?
C104 Fe1 C109 C110 120.1(4) . . . . ?
C108 Fe1 C109 C110 -119.0(6) . . . . ?
C105 Fe1 C109 C110 82.9(4) . . . . ?
C107 Fe1 C109 C110 -80.9(4) . . . . ?
C106 Fe1 C109 C110 -37.8(4) . . . . ?
C101 Fe1 C109 C110 66.3(9) . . . . ?
C107 C106 C110 C109 0.0(7) . . . . ?
Fe1 C106 C110 C109 -59.2(4) . . . . ?
C107 C106 C110 Fe1 59.2(4) . . . . ?
C108 C109 C110 C106 -0.1(7) . . . . ?
Fe1 C109 C110 C106 59.8(4) . . . . ?
C108 C109 C110 Fe1 -59.9(4) . . . . ?
C103 Fe1 C110 C106 -154.0(4) . . . . ?
C102 Fe1 C110 C106 37.9(13) . . . . ?
C109 Fe1 C110 C106 -118.1(6) . . . . ?
C104 Fe1 C110 C106 167.5(3) . . . . ?
C108 Fe1 C110 C106 -80.6(4) . . . . ?
C105 Fe1 C110 C106 123.6(3) . . . . ?
C107 Fe1 C110 C106 -36.5(3) . . . . ?
C101 Fe1 C110 C106 81.3(4) . . . . ?
C103 Fe1 C110 C109 -35.9(7) . . . . ?
C102 Fe1 C110 C109 156.0(10) . . . . ?
C104 Fe1 C110 C109 -74.4(4) . . . . ?
C108 Fe1 C110 C109 37.5(4) . . . . ?
C105 Fe1 C110 C109 -118.3(4) . . . . ?
C107 Fe1 C110 C109 81.6(4) . . . . ?
C106 Fe1 C110 C109 118.1(6) . . . . ?
C101 Fe1 C110 C109 -160.6(4) . . . . ?
C101 B1 C111 C116 60.1(6) . . . . ?
C120 B1 C111 C116 -126.0(4) . . . . ?
C101 B1 C111 C112 -116.6(5) . . . . ?
C120 B1 C111 C112 57.3(6) . . . . ?
C116 C111 C112 C113 -3.8(6) . . . . ?
B1 C111 C112 C113 173.1(4) . . . . ?
C116 C111 C112 C117 -179.6(4) . . . . ?
B1 C111 C112 C117 -2.7(6) . . . . ?
C111 C112 C113 C114 0.6(7) . . . . ?
C117 C112 C113 C114 176.6(4) . . . . ?
C112 C113 C114 C115 1.4(7) . . . . ?
C112 C113 C114 C118 -178.6(5) . . . . ?
C113 C114 C115 C116 -0.2(7) . . . . ?
C118 C114 C115 C116 179.9(5) . . . . ?
C114 C115 C116 C111 -3.2(7) . . . . ?
C114 C115 C116 C119 173.4(4) . . . . ?
C112 C111 C116 C115 5.1(6) . . . . ?
B1 C111 C116 C115 -171.7(4) . . . . ?
C112 C111 C116 C119 -171.3(4) . . . . ?
B1 C111 C116 C119 11.9(6) . . . . ?
C101 B1 C120 C121 61.5(5) . . . . ?
C111 B1 C120 C121 -113.0(5) . . . . ?
C101 B1 C120 C125 -115.2(4) . . . . ?
C111 B1 C120 C125 70.3(5) . . . . ?
C125 C120 C121 C122 -1.1(6) . . . . ?
B1 C120 C121 C122 -177.9(4) . . . . ?
C125 C120 C121 C126 179.1(4) . . . . ?
B1 C120 C121 C126 2.3(6) . . . . ?
C120 C121 C122 C123 2.5(6) . . . . ?
C126 C121 C122 C123 -177.7(4) . . . . ?
C121 C122 C123 C124 -1.8(6) . . . . ?
C121 C122 C123 C127 175.7(4) . . . . ?
C122 C123 C124 C125 -0.2(6) . . . . ?
C127 C123 C124 C125 -177.8(4) . . . . ?
C123 C124 C125 C120 1.6(6) . . . . ?
C123 C124 C125 C128 179.2(4) . . . . ?
C121 C120 C125 C124 -0.9(6) . . . . ?
B1 C120 C125 C124 176.0(4) . . . . ?
C121 C120 C125 C128 -178.4(4) . . . . ?
B1 C120 C125 C128 -1.6(6) . . . . ?
C103 C102 C129 N1 -81.6(5) . . . . ?
C101 C102 C129 N1 102.3(5) . . . . ?
Fe1 C102 C129 N1 -165.6(3) . . . . ?
C132 N1 C129 C102 177.5(4) . . . . ?
C130 N1 C129 C102 -62.0(5) . . . . ?
C131 N1 C129 C102 58.7(5) . . . . ?
C211 B2 C201 C205 177.3(4) . . . . ?
C220 B2 C201 C205 4.2(6) . . . . ?
C211 B2 C201 C202 10.5(7) . . . . ?
C220 B2 C201 C202 -162.5(4) . . . . ?
C211 B2 C201 Fe2 -93.0(5) . . . . ?
C220 B2 C201 Fe2 93.9(5) . . . . ?
C203 Fe2 C201 C205 -80.2(3) . . . . ?
C202 Fe2 C201 C205 -118.2(3) . . . . ?
C208 Fe2 C201 C205 -151.4(4) . . . . ?
C207 Fe2 C201 C205 163.9(2) . . . . ?
C204 Fe2 C201 C205 -36.3(2) . . . . ?
C209 Fe2 C201 C205 20.4(9) . . . . ?
C206 Fe2 C201 C205 118.4(3) . . . . ?
C210 Fe2 C201 C205 74.2(3) . . . . ?
C203 Fe2 C201 C202 38.0(2) . . . . ?
C208 Fe2 C201 C202 -33.2(5) . . . . ?
C207 Fe2 C201 C202 -77.9(3) . . . . ?
C204 Fe2 C201 C202 81.8(3) . . . . ?
C209 Fe2 C201 C202 138.6(7) . . . . ?
C205 Fe2 C201 C202 118.2(3) . . . . ?
C206 Fe2 C201 C202 -123.4(3) . . . . ?
C210 Fe2 C201 C202 -167.6(3) . . . . ?
C203 Fe2 C201 B2 168.1(5) . . . . ?
C202 Fe2 C201 B2 130.1(5) . . . . ?
C208 Fe2 C201 B2 96.9(6) . . . . ?
C207 Fe2 C201 B2 52.2(5) . . . . ?
C204 Fe2 C201 B2 -148.0(5) . . . . ?
C209 Fe2 C201 B2 -91.3(9) . . . . ?
C205 Fe2 C201 B2 -111.7(5) . . . . ?
C206 Fe2 C201 B2 6.7(5) . . . . ?
C210 Fe2 C201 B2 -37.5(5) . . . . ?
C205 C201 C202 C203 -1.7(5) . . . . ?
B2 C201 C202 C203 166.5(4) . . . . ?
Fe2 C201 C202 C203 -59.2(3) . . . . ?
C205 C201 C202 C229 173.7(4) . . . . ?
B2 C201 C202 C229 -18.1(7) . . . . ?
Fe2 C201 C202 C229 116.2(4) . . . . ?
C205 C201 C202 Fe2 57.5(3) . . . . ?
B2 C201 C202 Fe2 -134.3(5) . . . . ?
C208 Fe2 C202 C203 -76.3(3) . . . . ?
C207 Fe2 C202 C203 -119.2(3) . . . . ?
C204 Fe2 C202 C203 37.5(2) . . . . ?
C209 Fe2 C202 C203 -42.3(5) . . . . ?
C205 Fe2 C202 C203 80.9(3) . . . . ?
C206 Fe2 C202 C203 -157.9(3) . . . . ?
C210 Fe2 C202 C203 177.8(10) . . . . ?
C201 Fe2 C202 C203 119.1(3) . . . . ?
C203 Fe2 C202 C201 -119.1(3) . . . . ?
C208 Fe2 C202 C201 164.7(2) . . . . ?
C207 Fe2 C202 C201 121.7(3) . . . . ?
C204 Fe2 C202 C201 -81.6(2) . . . . ?
C209 Fe2 C202 C201 -161.3(4) . . . . ?
C205 Fe2 C202 C201 -38.1(2) . . . . ?
C206 Fe2 C202 C201 83.0(3) . . . . ?
C210 Fe2 C202 C201 58.8(11) . . . . ?
C203 Fe2 C202 C229 116.5(4) . . . . ?
C208 Fe2 C202 C229 40.2(4) . . . . ?
C207 Fe2 C202 C229 -2.7(4) . . . . ?
C204 Fe2 C202 C229 154.0(4) . . . . ?
C209 Fe2 C202 C229 74.2(5) . . . . ?
C205 Fe2 C202 C229 -162.6(4) . . . . ?
C206 Fe2 C202 C229 -41.4(4) . . . . ?
C210 Fe2 C202 C229 -65.7(11) . . . . ?
C201 Fe2 C202 C229 -124.4(4) . . . . ?
C201 C202 C203 C204 1.0(5) . . . . ?
C229 C202 C203 C204 -174.7(4) . . . . ?
Fe2 C202 C203 C204 -59.9(3) . . . . ?
C201 C202 C203 Fe2 61.0(3) . . . . ?
C229 C202 C203 Fe2 -114.7(4) . . . . ?
C202 Fe2 C203 C204 119.7(3) . . . . ?
C208 Fe2 C203 C204 -123.3(3) . . . . ?
C207 Fe2 C203 C204 -160.5(3) . . . . ?
C209 Fe2 C203 C204 -82.9(3) . . . . ?
C205 Fe2 C203 C204 37.6(3) . . . . ?
C206 Fe2 C203 C204 -170.1(6) . . . . ?
C210 Fe2 C203 C204 -59.6(5) . . . . ?
C201 Fe2 C203 C204 81.4(3) . . . . ?
C208 Fe2 C203 C202 117.0(3) . . . . ?
C207 Fe2 C203 C202 79.8(3) . . . . ?
C204 Fe2 C203 C202 -119.7(3) . . . . ?
C209 Fe2 C203 C202 157.5(3) . . . . ?
C205 Fe2 C203 C202 -82.0(2) . . . . ?
C206 Fe2 C203 C202 70.2(7) . . . . ?
C210 Fe2 C203 C202 -179.2(4) . . . . ?
C201 Fe2 C203 C202 -38.2(2) . . . . ?
C202 C203 C204 C205 0.1(5) . . . . ?
Fe2 C203 C204 C205 -59.5(3) . . . . ?
C202 C203 C204 Fe2 59.6(3) . . . . ?
C203 Fe2 C204 C205 119.0(4) . . . . ?
C202 Fe2 C204 C205 81.2(3) . . . . ?
C208 Fe2 C204 C205 -170.3(3) . . . . ?
C207 Fe2 C204 C205 167.2(5) . . . . ?
C209 Fe2 C204 C205 -130.8(3) . . . . ?
C206 Fe2 C204 C205 -68.5(6) . . . . ?
C210 Fe2 C204 C205 -91.1(3) . . . . ?
C201 Fe2 C204 C205 36.6(2) . . . . ?
C202 Fe2 C204 C203 -37.8(3) . . . . ?
C208 Fe2 C204 C203 70.7(3) . . . . ?
C207 Fe2 C204 C203 48.2(6) . . . . ?
C209 Fe2 C204 C203 110.2(3) . . . . ?
C205 Fe2 C204 C203 -119.0(4) . . . . ?
C206 Fe2 C204 C203 172.5(5) . . . . ?
C210 Fe2 C204 C203 149.9(3) . . . . ?
C201 Fe2 C204 C203 -82.4(3) . . . . ?
C203 C204 C205 C201 -1.2(5) . . . . ?
Fe2 C204 C205 C201 -59.8(3) . . . . ?
C203 C204 C205 Fe2 58.6(3) . . . . ?
C202 C201 C205 C204 1.8(5) . . . . ?
B2 C201 C205 C204 -168.3(4) . . . . ?
Fe2 C201 C205 C204 58.7(3) . . . . ?
C202 C201 C205 Fe2 -56.9(3) . . . . ?
B2 C201 C205 Fe2 133.0(4) . . . . ?
C203 Fe2 C205 C204 -38.0(3) . . . . ?
C202 Fe2 C205 C204 -82.5(3) . . . . ?
C208 Fe2 C205 C204 23.7(6) . . . . ?
C207 Fe2 C205 C204 -165.4(5) . . . . ?
C209 Fe2 C205 C204 64.9(4) . . . . ?
C206 Fe2 C205 C204 152.2(3) . . . . ?
C210 Fe2 C205 C204 108.9(3) . . . . ?
C201 Fe2 C205 C204 -121.4(4) . . . . ?
C203 Fe2 C205 C201 83.3(3) . . . . ?
C202 Fe2 C205 C201 38.8(2) . . . . ?
C208 Fe2 C205 C201 145.0(5) . . . . ?
C207 Fe2 C205 C201 -44.0(6) . . . . ?
C204 Fe2 C205 C201 121.4(4) . . . . ?
C209 Fe2 C205 C201 -173.8(3) . . . . ?
C206 Fe2 C205 C201 -86.4(3) . . . . ?
C210 Fe2 C205 C201 -129.7(3) . . . . ?
C203 Fe2 C206 C207 12.6(8) . . . . ?
C202 Fe2 C206 C207 67.2(4) . . . . ?
C208 Fe2 C206 C207 -38.1(3) . . . . ?
C204 Fe2 C206 C207 -151.1(4) . . . . ?
C209 Fe2 C206 C207 -82.0(3) . . . . ?
C205 Fe2 C206 C207 159.8(3) . . . . ?
C210 Fe2 C206 C207 -119.6(5) . . . . ?
C201 Fe2 C206 C207 113.8(3) . . . . ?
C203 Fe2 C206 C210 132.2(6) . . . . ?
C202 Fe2 C206 C210 -173.2(3) . . . . ?
C208 Fe2 C206 C210 81.4(3) . . . . ?
C207 Fe2 C206 C210 119.6(5) . . . . ?
C204 Fe2 C206 C210 -31.5(6) . . . . ?
C209 Fe2 C206 C210 37.6(3) . . . . ?
C205 Fe2 C206 C210 -80.6(4) . . . . ?
C201 Fe2 C206 C210 -126.6(3) . . . . ?
C210 C206 C207 C208 -0.1(5) . . . . ?
Fe2 C206 C207 C208 59.9(3) . . . . ?
C210 C206 C207 Fe2 -60.1(4) . . . . ?
C203 Fe2 C207 C206 -175.5(3) . . . . ?
C202 Fe2 C207 C206 -132.5(3) . . . . ?
C208 Fe2 C207 C206 118.5(4) . . . . ?
C204 Fe2 C207 C206 149.2(5) . . . . ?
C209 Fe2 C207 C206 81.0(3) . . . . ?
C205 Fe2 C207 C206 -56.5(7) . . . . ?
C210 Fe2 C207 C206 37.2(3) . . . . ?
C201 Fe2 C207 C206 -89.7(3) . . . . ?
C203 Fe2 C207 C208 66.0(3) . . . . ?
C202 Fe2 C207 C208 109.0(3) . . . . ?
C204 Fe2 C207 C208 30.8(6) . . . . ?
C209 Fe2 C207 C208 -37.5(3) . . . . ?
C205 Fe2 C207 C208 -174.9(5) . . . . ?
C206 Fe2 C207 C208 -118.5(4) . . . . ?
C210 Fe2 C207 C208 -81.3(3) . . . . ?
C201 Fe2 C207 C208 151.9(3) . . . . ?
C206 C207 C208 C209 -0.8(5) . . . . ?
Fe2 C207 C208 C209 59.6(3) . . . . ?
C206 C207 C208 Fe2 -60.4(3) . . . . ?
C203 Fe2 C208 C209 112.4(3) . . . . ?
C202 Fe2 C208 C209 153.1(3) . . . . ?
C207 Fe2 C208 C209 -119.4(4) . . . . ?
C204 Fe2 C208 C209 73.4(4) . . . . ?
C205 Fe2 C208 C209 56.0(6) . . . . ?
C206 Fe2 C208 C209 -81.5(3) . . . . ?
C210 Fe2 C208 C209 -38.0(3) . . . . ?
C201 Fe2 C208 C209 176.8(4) . . . . ?
C203 Fe2 C208 C207 -128.3(3) . . . . ?
C202 Fe2 C208 C207 -87.6(3) . . . . ?
C204 Fe2 C208 C207 -167.2(3) . . . . ?
C209 Fe2 C208 C207 119.4(4) . . . . ?
C205 Fe2 C208 C207 175.4(4) . . . . ?
C206 Fe2 C208 C207 37.9(3) . . . . ?
C210 Fe2 C208 C207 81.3(3) . . . . ?
C201 Fe2 C208 C207 -63.8(5) . . . . ?
C207 C208 C209 C210 1.4(6) . . . . ?
Fe2 C208 C209 C210 60.9(4) . . . . ?
C207 C208 C209 Fe2 -59.5(3) . . . . ?
C203 Fe2 C209 C208 -79.7(3) . . . . ?
C202 Fe2 C209 C208 -51.0(5) . . . . ?
C207 Fe2 C209 C208 37.6(3) . . . . ?
C204 Fe2 C209 C208 -121.4(3) . . . . ?
C205 Fe2 C209 C208 -158.3(3) . . . . ?
C206 Fe2 C209 C208 81.1(3) . . . . ?
C210 Fe2 C209 C208 118.4(5) . . . . ?
C201 Fe2 C209 C208 -174.5(7) . . . . ?
C203 Fe2 C209 C210 161.9(3) . . . . ?
C202 Fe2 C209 C210 -169.4(3) . . . . ?
C208 Fe2 C209 C210 -118.4(5) . . . . ?
C207 Fe2 C209 C210 -80.8(3) . . . . ?
C204 Fe2 C209 C210 120.2(3) . . . . ?
C205 Fe2 C209 C210 83.3(4) . . . . ?
C206 Fe2 C209 C210 -37.3(3) . . . . ?
C201 Fe2 C209 C210 67.1(9) . . . . ?
C207 C206 C210 C209 1.0(6) . . . . ?
Fe2 C206 C210 C209 -58.2(4) . . . . ?
C207 C206 C210 Fe2 59.2(3) . . . . ?
C208 C209 C210 C206 -1.5(6) . . . . ?
Fe2 C209 C210 C206 58.5(4) . . . . ?
C208 C209 C210 Fe2 -60.0(3) . . . . ?
C203 Fe2 C210 C206 -153.7(4) . . . . ?
C202 Fe2 C210 C206 29.1(12) . . . . ?
C208 Fe2 C210 C206 -81.3(3) . . . . ?
C207 Fe2 C210 C206 -37.4(3) . . . . ?
C204 Fe2 C210 C206 166.2(3) . . . . ?
C209 Fe2 C210 C206 -119.4(5) . . . . ?
C205 Fe2 C210 C206 121.7(3) . . . . ?
C201 Fe2 C210 C206 79.0(4) . . . . ?
C203 Fe2 C210 C209 -34.3(5) . . . . ?
C202 Fe2 C210 C209 148.5(9) . . . . ?
C208 Fe2 C210 C209 38.1(3) . . . . ?
C207 Fe2 C210 C209 82.0(3) . . . . ?
C204 Fe2 C210 C209 -74.4(4) . . . . ?
C205 Fe2 C210 C209 -118.8(3) . . . . ?
C206 Fe2 C210 C209 119.4(5) . . . . ?
C201 Fe2 C210 C209 -161.6(3) . . . . ?
C201 B2 C211 C216 59.0(6) . . . . ?
C220 B2 C211 C216 -128.4(4) . . . . ?
C201 B2 C211 C212 -119.2(5) . . . . ?
C220 B2 C211 C212 53.5(5) . . . . ?
C216 C211 C212 C213 -3.5(6) . . . . ?
B2 C211 C212 C213 174.7(4) . . . . ?
C216 C211 C212 C217 178.8(4) . . . . ?
B2 C211 C212 C217 -3.0(6) . . . . ?
C211 C212 C213 C214 -0.8(7) . . . . ?
C217 C212 C213 C214 177.1(4) . . . . ?
C212 C213 C214 C215 2.4(7) . . . . ?
C212 C213 C214 C218 -178.5(5) . . . . ?
C213 C214 C215 C216 0.5(7) . . . . ?
C218 C214 C215 C216 -178.7(5) . . . . ?
C214 C215 C216 C211 -5.0(7) . . . . ?
C214 C215 C216 C219 172.5(4) . . . . ?
C212 C211 C216 C215 6.3(6) . . . . ?
B2 C211 C216 C215 -171.9(4) . . . . ?
C212 C211 C216 C219 -171.1(4) . . . . ?
B2 C211 C216 C219 10.7(6) . . . . ?
C201 B2 C220 C221 62.8(5) . . . . ?
C211 B2 C220 C221 -110.6(4) . . . . ?
C201 B2 C220 C225 -115.1(4) . . . . ?
C211 B2 C220 C225 71.4(5) . . . . ?
C225 C220 C221 C222 -3.0(6) . . . . ?
B2 C220 C221 C222 179.0(4) . . . . ?
C225 C220 C221 C226 177.3(4) . . . . ?
B2 C220 C221 C226 -0.7(6) . . . . ?
C220 C221 C222 C223 5.2(6) . . . . ?
C226 C221 C222 C223 -175.1(4) . . . . ?
C221 C222 C223 C224 -4.2(6) . . . . ?
C221 C222 C223 C227 175.4(4) . . . . ?
C222 C223 C224 C225 1.1(7) . . . . ?
C227 C223 C224 C225 -178.4(5) . . . . ?
C223 C224 C225 C220 1.0(7) . . . . ?
C223 C224 C225 C228 179.2(4) . . . . ?
C221 C220 C225 C224 0.0(6) . . . . ?
B2 C220 C225 C224 178.1(4) . . . . ?
C221 C220 C225 C228 -178.2(4) . . . . ?
B2 C220 C225 C228 -0.2(6) . . . . ?
C203 C202 C229 N2 -81.8(5) . . . . ?
C201 C202 C229 N2 103.4(5) . . . . ?
Fe2 C202 C229 N2 -165.7(3) . . . . ?
C231 N2 C229 C202 -62.6(5) . . . . ?
C230 N2 C229 C202 58.4(5) . . . . ?
C232 N2 C229 C202 177.0(4) . . . . ?
